data_4321850
loop_
_publ_author_name
'William J. Evans'
'Mohammad A. Ansari'
'Joseph W. Ziller'

_publ_section_title
;
 Synthesis of Zirconium Aryloxide Complexes Containing Pendent Vinyl
 Groups
;
_journal_name_full 'Inorganic Chemistry'
_journal_page_first 1160
_journal_page_last 1164
_journal_paper_doi 10.1021/ic981201v
_journal_volume 38
_journal_year 1999
_chemical_formula_sum 'C100 H130 K4 O23 Zr2'
_chemical_formula_weight 2038.88
_chemical_name_systematic
; 
 ? 
;
_space_group_IT_number 2
_symmetry_cell_setting triclinic
_symmetry_space_group_name_Hall '-P 1'
_symmetry_space_group_name_H-M 'P -1'
_atom_sites_solution_hydrogens geom
_atom_sites_solution_primary direct
_atom_sites_solution_secondary difmap
_audit_creation_method SHELXTL
_cell_angle_alpha 82.06
_cell_angle_beta 65.46
_cell_angle_gamma 67.51
_cell_formula_units_Z 1
_cell_length_a 13.933(3)
_cell_length_b 14.451(4)
_cell_length_c 15.924(4)
_cell_measurement_reflns_used 19
_cell_measurement_temperature 158
_cell_measurement_theta_max 11.37
_cell_measurement_theta_min 6.31
_cell_volume 2694.0(12)
_computing_cell_refinement 'Siemens XSCANS'
_computing_data_collection 'Siemens XSCANS'
_computing_data_reduction CARESS
_computing_molecular_graphics 'Siemens SHELXTL'
_computing_publication_material 'Siemens SHELXTL'
_computing_structure_refinement 'Siemens SHELXTL'
_computing_structure_solution 'Siemens SHELXTL'
_diffrn_ambient_temperature 158
_diffrn_measurement_device 'Siemens P4'
_diffrn_measurement_method '2\q/\w scans'
_diffrn_radiation_monochromator graphite
_diffrn_radiation_source rotating-anode
_diffrn_radiation_type MoK\a
_diffrn_radiation_wavelength 0.71073
_diffrn_reflns_av_R_equivalents 0.0184
_diffrn_reflns_av_sigmaI/netI 0.0222
_diffrn_reflns_limit_h_max 14
_diffrn_reflns_limit_h_min -14
_diffrn_reflns_limit_k_max 15
_diffrn_reflns_limit_k_min -14
_diffrn_reflns_limit_l_max 17
_diffrn_reflns_limit_l_min -15
_diffrn_reflns_number 7384
_diffrn_reflns_theta_max 22.50
_diffrn_reflns_theta_min 2.05
_diffrn_standards_decay_% '< 1.0'
_diffrn_standards_interval_count 97
_diffrn_standards_number 3
_exptl_absorpt_coefficient_mu 0.413
_exptl_absorpt_correction_type none
_exptl_crystal_colour Colorless
_exptl_crystal_density_diffrn 1.257
_exptl_crystal_density_meas ?
_exptl_crystal_density_method none
_exptl_crystal_description Prism
_exptl_crystal_F_000 1070
_exptl_crystal_size_max 0.33
_exptl_crystal_size_mid 0.23
_exptl_crystal_size_min 0.17
_refine_diff_density_max 1.807
_refine_diff_density_min -1.474
_refine_diff_density_rms 0.169
_refine_ls_extinction_method none
_refine_ls_goodness_of_fit_all 1.063
_refine_ls_goodness_of_fit_obs 1.081
_refine_ls_matrix_type full
_refine_ls_number_parameters 361
_refine_ls_number_reflns 7032
_refine_ls_number_restraints 0
_refine_ls_restrained_S_all 1.064
_refine_ls_restrained_S_obs 1.081
_refine_ls_R_factor_all 0.1048
_refine_ls_R_factor_obs 0.0901
_refine_ls_shift/esd_max 0.001
_refine_ls_shift/esd_mean 0.000
_refine_ls_structure_factor_coef Fsqd
_refine_ls_weighting_details 'w=1/[\s^2^(Fo^2^)+(0.1799P)^2^+16.1291P] where P=(Fo^2^+2Fc^2^)/3'
_refine_ls_weighting_scheme calc
_refine_ls_wR_factor_all 0.2776
_refine_ls_wR_factor_obs 0.2570
_reflns_number_observed 5855
_reflns_number_total 7033
_reflns_observed_criterion >2sigma(I)
_cod_data_source_file ic981201v_3.cif
_cod_data_source_block maa30
_cod_depositor_comments
;
The following automatic conversions were performed:

'_exptl_crystal_density_meas' value 'none' was changed to '?' - the
value is perceived as not measured.

Automatic conversion script
Id: cif_fix_values 3008 2015-01-20 13:52:24Z robertas 

The following automatic conversions were performed:

'_refine_ls_weighting_scheme' value 'calc
w=1/[\s^2^(Fo^2^)+(0.1799P)^2^+16.1291P] where P=(Fo^2^+2Fc^2^)/3'
was changed to 'calc'. New tag '_refine_ls_weighting_details' was
created. The value of the new tag was set to
'w=1/[\s^2^(Fo^2^)+(0.1799P)^2^+16.1291P] where P=(Fo^2^+2Fc^2^)/3'.

Automatic conversion script
Id: cif_fix_values 3143 2015-03-26 13:38:13Z robertas 
;
_cod_database_code 4321850

loop_
_symmetry_equiv_pos_as_xyz
'x, y, z'
'-x, -y, -z'

loop_
_atom_site_aniso_label
_atom_site_aniso_U_11
_atom_site_aniso_U_22
_atom_site_aniso_U_33
_atom_site_aniso_U_23
_atom_site_aniso_U_13
_atom_site_aniso_U_12
Zr1 0.0318(5) 0.0193(4) 0.0212(4) 0.0009(3) -0.0110(3) -0.0083(3)
K1 0.0391(10) 0.0233(9) 0.0282(9) 0.0028(7) -0.0128(7) -0.0112(7)
K2 0.0397(10) 0.0249(9) 0.0255(9) -0.0022(7) -0.0127(7) -0.0095(7)
O1 0.048(3) 0.029(3) 0.012(2) 0.005(2) -0.010(2) -0.011(2)
O2 0.055(4) 0.040(3) 0.022(3) -0.002(2) -0.013(3) -0.013(3)
O3 0.031(3) 0.018(3) 0.031(3) 0.001(2) -0.009(2) -0.006(2)
O4 0.054(4) 0.015(3) 0.037(3) 0.006(2) -0.012(3) -0.012(2)
O5 0.041(3) 0.024(3) 0.032(3) 0.001(2) -0.020(2) -0.014(2)
O6 0.090(5) 0.028(3) 0.047(4) 0.012(3) -0.034(3) -0.036(3)
O7 0.035(3) 0.028(3) 0.021(3) -0.001(2) -0.007(2) -0.012(2)
O8 0.048(3) 0.050(4) 0.030(3) -0.017(3) -0.002(3) -0.020(3)
O9 0.039(3) 0.034(3) 0.049(3) 0.007(3) -0.028(3) -0.009(3)
O10 0.024(4) 0.021(3) 0.022(4) 0.000(3) -0.012(3) -0.006(3)
O11 0.092(5) 0.034(3) 0.083(5) 0.001(3) -0.057(4) -0.022(3)
O12 0.049(4) 0.055(4) 0.035(3) 0.003(3) -0.017(3) -0.017(3)

loop_
_atom_site_label
_atom_site_type_symbol
_atom_site_fract_x
_atom_site_fract_y
_atom_site_fract_z
_atom_site_U_iso_or_equiv
_atom_site_thermal_displace_type
_atom_site_occupancy
_atom_site_calc_flag
_atom_site_refinement_flags
_atom_site_disorder_group
Zr1 Zr 0.35058(6) 0.05189(5) 0.48675(4) 0.0243(3) Uani 1 d . .
K1 K 0.44566(14) -0.17337(12) 0.60203(11) 0.0306(5) Uani 1 d . .
K2 K 0.39337(14) 0.11316(12) 0.67453(11) 0.0305(5) Uani 1 d . .
O1 O 0.4411(5) 0.0750(4) 0.3456(3) 0.0320(12) Uani 1 d . .
O2 O 0.5560(5) -0.0119(4) 0.1798(3) 0.0405(14) Uani 1 d . .
O3 O 0.3361(4) 0.1957(3) 0.5206(3) 0.0285(11) Uani 1 d . .
O4 O 0.3746(5) 0.3567(4) 0.4333(4) 0.0381(13) Uani 1 d . .
O5 O 0.3881(4) -0.0986(4) 0.4519(3) 0.0298(12) Uani 1 d . .
O6 O 0.3386(6) -0.2552(4) 0.5359(4) 0.048(2) Uani 1 d . .
O7 O 0.2806(4) 0.0227(4) 0.6296(3) 0.0294(12) Uani 1 d . .
O8 O 0.1800(5) 0.1167(4) 0.7939(4) 0.0446(15) Uani 1 d . .
O9 O 0.2020(5) 0.1015(4) 0.4791(4) 0.0394(13) Uani 1 d . .
O10 O 0.5000 0.0000 0.5000 0.0223(15) Uani 1 d S .
O11 O 0.3336(7) 0.2870(5) 0.7687(5) 0.062(2) Uani 1 d . .
O12 O 0.3427(5) -0.2685(5) 0.7662(4) 0.0475(15) Uani 1 d . .
C1 C 0.4213(6) 0.1288(6) 0.2756(5) 0.031(2) Uiso 1 d . .
C2 C 0.3452(7) 0.2259(6) 0.2857(6) 0.036(2) Uiso 1 d . .
H2A H 0.3016(7) 0.2550(6) 0.3446(6) 0.044 Uiso 1 calc R .
C3 C 0.3323(8) 0.2810(7) 0.2101(6) 0.045(2) Uiso 1 d . .
H3A H 0.2810(8) 0.3466(7) 0.2191(6) 0.054 Uiso 1 calc R .
C4 C 0.3940(7) 0.2403(7) 0.1221(6) 0.042(2) Uiso 1 d . .
C5 C 0.4709(7) 0.1415(6) 0.1105(6) 0.039(2) Uiso 1 d . .
H5A H 0.5143(7) 0.1128(6) 0.0515(6) 0.046 Uiso 1 calc R .
C6 C 0.4830(6) 0.0864(6) 0.1858(5) 0.031(2) Uiso 1 d . .
C7 C 0.6175(9) -0.0580(8) 0.0911(7) 0.059(3) Uiso 1 d . .
H7A H 0.6650(9) -0.1255(8) 0.0954(7) 0.088 Uiso 1 calc R .
H7B H 0.6634(9) -0.0212(8) 0.0514(7) 0.088 Uiso 1 calc R .
H7C H 0.5657(9) -0.0584(8) 0.0660(7) 0.088 Uiso 1 calc R .
C8 C 0.3828(9) 0.2974(8) 0.0372(8) 0.061(3) Uiso 1 d . .
C9 C 0.4729(22) 0.3361(19) -0.0157(17) 0.082(6) Uiso 0.60 d P 1
C10 C 0.4615(27) 0.4315(24) -0.0406(23) 0.122(9) Uiso 0.60 d P 1
C9B C 0.4211(29) 0.3770(26) 0.0169(23) 0.070(8) Uiso 0.40 d P 2
C10B C 0.3386(46) 0.4775(41) 0.0011(37) 0.138(17) Uiso 0.40 d P 2
C11 C 0.2490(6) 0.2837(5) 0.5423(5) 0.028(2) Uiso 1 d . .
C12 C 0.2654(6) 0.3710(6) 0.4988(5) 0.030(2) Uiso 1 d . .
C13 C 0.1778(7) 0.4630(6) 0.5205(6) 0.038(2) Uiso 1 d . .
H13A H 0.1904(7) 0.5195(6) 0.4898(6) 0.046 Uiso 1 calc R .
C14 C 0.0714(7) 0.4726(6) 0.5872(6) 0.041(2) Uiso 1 d . .
C15 C 0.0541(7) 0.3868(6) 0.6311(6) 0.040(2) Uiso 1 d . .
H15A H -0.0164(7) 0.3914(6) 0.6764(6) 0.048 Uiso 1 calc R .
C16 C 0.1425(7) 0.2938(6) 0.6076(6) 0.038(2) Uiso 1 d . .
H16A H 0.1290(7) 0.2370(6) 0.6368(6) 0.046 Uiso 1 calc R .
C17 C 0.3907(9) 0.4377(8) 0.3728(7) 0.060(3) Uiso 1 d . .
H17A H 0.4688(9) 0.4188(8) 0.3312(7) 0.091 Uiso 1 calc R .
H17B H 0.3694(9) 0.4959(8) 0.4086(7) 0.091 Uiso 1 calc R .
H17C H 0.3445(9) 0.4526(8) 0.3380(7) 0.091 Uiso 1 calc R .
C18 C -0.0231(9) 0.5736(8) 0.6101(7) 0.058(3) Uiso 1 d . .
H18A H -0.0181(9) 0.6097(8) 0.5533(7) 0.069 Uiso 1 calc R .
H18B H -0.0947(9) 0.5634(8) 0.6356(7) 0.069 Uiso 1 calc R .
C19 C -0.0239(9) 0.6373(9) 0.6763(7) 0.062(3) Uiso 1 d . .
H19A H -0.0800(9) 0.7008(9) 0.6895(7) 0.074 Uiso 1 calc R .
C20 C 0.0413(12) 0.6155(11) 0.7158(9) 0.086(4) Uiso 1 d . .
H20A H 0.0990(12) 0.5529(11) 0.7052(9) 0.103 Uiso 1 calc R .
H20B H 0.0329(12) 0.6615(11) 0.7561(9) 0.103 Uiso 1 calc R .
C21 C 0.3417(6) -0.1402(6) 0.4171(5) 0.030(2) Uiso 1 d . .
C22 C 0.3116(7) -0.2224(6) 0.4603(6) 0.036(2) Uiso 1 d . .
C23 C 0.2593(8) -0.2641(7) 0.4287(6) 0.048(2) Uiso 1 d . .
H23A H 0.2388(8) -0.3173(7) 0.4600(6) 0.058 Uiso 1 calc R .
C24 C 0.2362(8) -0.2287(8) 0.3510(7) 0.055(2) Uiso 1 d . .
C25 C 0.2664(8) -0.1486(7) 0.3071(7) 0.051(2) Uiso 1 d . .
H25A H 0.2516(8) -0.1234(7) 0.2550(7) 0.062 Uiso 1 calc R .
C26 C 0.3186(7) -0.1047(7) 0.3392(6) 0.044(2) Uiso 1 d . .
H26A H 0.3383(7) -0.0510(7) 0.3081(6) 0.053 Uiso 1 calc R .
C27 C 0.3162(12) -0.3403(11) 0.5799(10) 0.090(4) Uiso 1 d . .
H27A H 0.3386(12) -0.3555(11) 0.6311(10) 0.134 Uiso 1 calc R .
H27B H 0.3580(12) -0.3961(11) 0.5369(10) 0.134 Uiso 1 calc R .
H27C H 0.2367(12) -0.3274(11) 0.6017(10) 0.134 Uiso 1 calc R .
C28 C 0.1807(11) -0.2803(10) 0.3174(9) 0.077(3) Uiso 1 d . .
C29 C 0.2496(14) -0.3302(13) 0.2297(12) 0.055(4) Uiso 0.60 d P 1
C29B C 0.1433(26) -0.2415(24) 0.2575(22) 0.074(8) Uiso 0.40 d P 2
C30 C 0.2083(18) -0.2982(16) 0.1594(15) 0.137(7) Uiso 1 d . .
C31 C 0.1806(6) 0.0173(6) 0.6879(5) 0.029(2) Uiso 1 d . .
C32 C 0.1274(6) 0.0637(6) 0.7763(5) 0.033(2) Uiso 1 d . .
C33 C 0.0275(7) 0.0526(6) 0.8400(6) 0.040(2) Uiso 1 d . .
H33A H -0.0060(7) 0.0823(6) 0.8985(6) 0.048 Uiso 1 calc R .
C34 C -0.0240(7) -0.0019(6) 0.8185(6) 0.041(2) Uiso 1 d . .
C35 C 0.0267(7) -0.0433(6) 0.7306(6) 0.041(2) Uiso 1 d . .
H35A H -0.0070(7) -0.0777(6) 0.7133(6) 0.050 Uiso 1 calc R .
C36 C 0.1278(7) -0.0341(6) 0.6671(6) 0.037(2) Uiso 1 d . .
H36A H 0.1607(7) -0.0638(6) 0.6087(6) 0.044 Uiso 1 calc R .
C37 C 0.1144(10) 0.1869(9) 0.8694(8) 0.067(3) Uiso 1 d . .
H37A H 0.1603(10) 0.2193(9) 0.8749(8) 0.100 Uiso 1 calc R .
H37B H 0.0876(10) 0.1526(9) 0.9254(8) 0.100 Uiso 1 calc R .
H37C H 0.0511(10) 0.2362(9) 0.8590(8) 0.100 Uiso 1 calc R .
C38 C -0.1326(8) -0.0127(7) 0.8883(7) 0.051(2) Uiso 1 d . .
H38A H -0.1411(8) -0.0006(7) 0.9499(7) 0.061 Uiso 1 calc R .
H38B H -0.1962(8) 0.0374(7) 0.8774(7) 0.061 Uiso 1 calc R .
C39 C -0.1340(10) -0.1131(9) 0.8830(8) 0.069(3) Uiso 1 d . .
H39A H -0.0810(10) -0.1674(9) 0.8977(8) 0.083 Uiso 1 calc R .
C40 C -0.2038(14) -0.1313(13) 0.8592(11) 0.109(5) Uiso 1 d . .
H40A H -0.2579(14) -0.0789(13) 0.8441(11) 0.131 Uiso 1 calc R .
H40B H -0.1996(14) -0.1969(13) 0.8574(11) 0.131 Uiso 1 calc R .
C41 C 0.0863(13) 0.1434(11) 0.4977(12) 0.043(4) Uiso 0.60 d P 1
C42 C 0.0676(17) 0.1104(16) 0.4189(15) 0.069(5) Uiso 0.60 d P 1
C41B C 0.1149(28) 0.1382(24) 0.4447(26) 0.073(8) Uiso 0.40 d P 2
C42B C 0.0439(27) 0.0782(24) 0.4732(24) 0.074(8) Uiso 0.40 d P 2
C43 C 0.2667(15) 0.3720(13) 0.7399(13) 0.056(4) Uiso 0.60 d P 1
C44 C 0.3699(27) 0.4044(27) 0.6664(23) 0.091(9) Uiso 0.50 d P 1
C43B C 0.3388(30) 0.3589(27) 0.6835(25) 0.077(9) Uiso 0.40 d P 2
C44B C 0.3707(33) 0.4361(30) 0.7040(29) 0.114(11) Uiso 0.50 d P 2
C45 C 0.4406(14) 0.3928(12) 0.7352(11) 0.098(4) Uiso 1 d . .
C46 C 0.4078(9) 0.3103(8) 0.7961(8) 0.064(3) Uiso 1 d . .
C47 C 0.2245(10) -0.2530(10) 0.8126(8) 0.073(3) Uiso 1 d . .
H47A H 0.2130(10) -0.3161(10) 0.8186(8) 0.088 Uiso 1 calc R .
H47B H 0.1826(10) -0.2078(10) 0.7783(8) 0.088 Uiso 1 calc R .
C48 C 0.1852(11) -0.2082(11) 0.9068(9) 0.083(4) Uiso 1 d . .
H48A H 0.1241(11) -0.1438(11) 0.9158(9) 0.100 Uiso 1 calc R .
H48B H 0.1592(11) -0.2523(11) 0.9552(9) 0.100 Uiso 1 calc R .
C49 C 0.2831(12) -0.1971(12) 0.9072(11) 0.097(4) Uiso 1 d . .
H49A H 0.2860(12) -0.2107(12) 0.9677(11) 0.116 Uiso 1 calc R .
H49B H 0.2830(12) -0.1300(12) 0.8901(11) 0.116 Uiso 1 calc R .
C50 C 0.3823(9) -0.2745(8) 0.8356(7) 0.063(3) Uiso 1 d . .
H50A H 0.4497(9) -0.2575(8) 0.8123(7) 0.075 Uiso 1 calc R .
H50B H 0.3988(9) -0.3410(8) 0.8610(7) 0.075 Uiso 1 calc R .

loop_
_atom_type_symbol
_atom_type_description
_atom_type_scat_dispersion_real
_atom_type_scat_dispersion_imag
_atom_type_scat_source
C C 0.0033 0.0016 'International Tables Vol C Tables 4.2.6.8 and 6.1.1.4'
H H 0.0000 0.0000 'International Tables Vol C Tables 4.2.6.8 and 6.1.1.4'
O O 0.0106 0.0060 'International Tables Vol C Tables 4.2.6.8 and 6.1.1.4'
K K 0.2009 0.2494 'International Tables Vol C Tables 4.2.6.8 and 6.1.1.4'
Zr Zr -2.9673 0.5597 'International Tables Vol C Tables 4.2.6.8 and 6.1.1.4'

loop_
_geom_angle_atom_site_label_1
_geom_angle_atom_site_label_2
_geom_angle_atom_site_label_3
_geom_angle
_geom_angle_site_symmetry_1
_geom_angle_site_symmetry_3
_geom_angle_publ_flag
O9 Zr1 O10 177.7(2) . . ?
O9 Zr1 O7 92.3(2) . . ?
O10 Zr1 O7 85.41(14) . . ?
O9 Zr1 O1 95.2(2) . . ?
O10 Zr1 O1 87.15(15) . . ?
O7 Zr1 O1 172.5(2) . . ?
O9 Zr1 O5 93.8(2) . . ?
O10 Zr1 O5 86.27(14) . . ?
O7 Zr1 O5 90.8(2) . . ?
O1 Zr1 O5 89.1(2) . . ?
O9 Zr1 O3 94.0(2) . . ?
O10 Zr1 O3 85.99(14) . . ?
O7 Zr1 O3 89.8(2) . . ?
O1 Zr1 O3 89.3(2) . . ?
O5 Zr1 O3 172.2(2) . . ?
O9 Zr1 K2 126.1(2) . 2_656 ?
O10 Zr1 K2 55.63(3) . 2_656 ?
O7 Zr1 K2 123.80(14) . 2_656 ?
O1 Zr1 K2 51.16(14) . 2_656 ?
O5 Zr1 K2 52.42(14) . 2_656 ?
O3 Zr1 K2 121.41(14) . 2_656 ?
O9 Zr1 K2 123.0(2) . . ?
O10 Zr1 K2 55.25(3) . . ?
O7 Zr1 K2 49.88(14) . . ?
O1 Zr1 K2 124.61(15) . . ?
O5 Zr1 K2 122.24(13) . . ?
O3 Zr1 K2 53.28(13) . . ?
K2 Zr1 K2 110.88(4) 2_656 . ?
O3 K1 O6 113.3(2) 2_656 . ?
O3 K1 O5 84.9(2) 2_656 . ?
O6 K1 O5 56.7(2) . . ?
O3 K1 O4 57.22(15) 2_656 2_656 ?
O6 K1 O4 89.3(2) . 2_656 ?
O5 K1 O4 114.3(2) . 2_656 ?
O3 K1 O7 116.91(15) 2_656 . ?
O6 K1 O7 95.1(2) . . ?
O5 K1 O7 65.22(14) . . ?
O4 K1 O7 173.9(2) 2_656 . ?
O3 K1 O12 136.3(2) 2_656 . ?
O6 K1 O12 81.2(2) . . ?
O5 K1 O12 132.3(2) . . ?
O4 K1 O12 83.4(2) 2_656 . ?
O7 K1 O12 101.5(2) . . ?
O3 K1 O1 63.84(14) 2_656 2_656 ?
O6 K1 O1 174.0(2) . 2_656 ?
O5 K1 O1 117.40(14) . 2_656 ?
O4 K1 O1 93.1(2) 2_656 2_656 ?
O7 K1 O1 82.08(15) . 2_656 ?
O12 K1 O1 104.5(2) . 2_656 ?
O3 K1 O10 59.06(10) 2_656 . ?
O6 K1 O10 115.69(12) . . ?
O5 K1 O10 59.02(10) . . ?
O4 K1 O10 116.27(12) 2_656 . ?
O7 K1 O10 57.89(10) . . ?
O12 K1 O10 152.82(14) . . ?
O1 K1 O10 58.38(10) 2_656 . ?
O7 K2 O1 86.3(2) . 2_656 ?
O7 K2 O2 107.9(2) . 2_656 ?
O1 K2 O2 57.04(15) 2_656 2_656 ?
O7 K2 O11 135.5(2) . . ?
O1 K2 O11 133.6(2) 2_656 . ?
O2 K2 O11 86.3(2) 2_656 . ?
O7 K2 O8 58.1(2) . . ?
O1 K2 O8 112.8(2) 2_656 . ?
O2 K2 O8 80.7(2) 2_656 . ?
O11 K2 O8 84.4(2) . . ?
O7 K2 O5 118.58(15) . 2_656 ?
O1 K2 O5 64.72(15) 2_656 2_656 ?
O2 K2 O5 99.6(2) 2_656 2_656 ?
O11 K2 O5 99.2(2) . 2_656 ?
O8 K2 O5 176.4(2) . 2_656 ?
O7 K2 O3 65.00(14) . . ?
O1 K2 O3 118.69(14) 2_656 . ?
O2 K2 O3 172.6(2) 2_656 . ?
O11 K2 O3 100.3(2) . . ?
O8 K2 O3 96.6(2) . . ?
O5 K2 O3 82.75(15) 2_656 . ?
O7 K2 O10 59.41(10) . . ?
O1 K2 O10 60.14(10) 2_656 . ?
O2 K2 O10 116.58(12) 2_656 . ?
O11 K2 O10 149.5(2) . . ?
O8 K2 O10 117.47(12) . . ?
O5 K2 O10 59.18(10) 2_656 . ?
O3 K2 O10 58.58(10) . . ?
C1 O1 Zr1 139.1(5) . . ?
C1 O1 K2 124.2(4) . 2_656 ?
Zr1 O1 K2 92.1(2) . 2_656 ?
C1 O1 K1 103.4(4) . 2_656 ?
Zr1 O1 K1 90.3(2) . 2_656 ?
K2 O1 K1 94.8(2) 2_656 2_656 ?
C6 O2 C7 116.9(7) . . ?
C6 O2 K2 124.0(4) . 2_656 ?
C7 O2 K2 118.7(5) . 2_656 ?
C11 O3 Zr1 131.8(4) . . ?
C11 O3 K1 124.1(4) . 2_656 ?
Zr1 O3 K1 93.6(2) . 2_656 ?
C11 O3 K2 112.1(4) . . ?
Zr1 O3 K2 90.0(2) . . ?
K1 O3 K2 95.8(2) 2_656 . ?
C12 O4 C17 117.4(6) . . ?
C12 O4 K1 123.8(4) . 2_656 ?
C17 O4 K1 118.3(5) . 2_656 ?
C21 O5 Zr1 133.1(4) . . ?
C21 O5 K1 123.7(4) . . ?
Zr1 O5 K1 92.5(2) . . ?
C21 O5 K2 111.1(4) . 2_656 ?
Zr1 O5 K2 90.7(2) . 2_656 ?
K1 O5 K2 96.5(2) . 2_656 ?
C22 O6 C27 117.4(8) . . ?
C22 O6 K1 125.2(4) . . ?
C27 O6 K1 117.3(7) . . ?
C31 O7 Zr1 134.2(5) . . ?
C31 O7 K2 123.5(4) . . ?
Zr1 O7 K2 93.6(2) . . ?
C31 O7 K1 107.9(4) . . ?
Zr1 O7 K1 91.2(2) . . ?
K2 O7 K1 96.8(2) . . ?
C32 O8 C37 117.2(7) . . ?
C32 O8 K2 122.4(4) . . ?
C37 O8 K2 119.7(6) . . ?
C41 O9 Zr1 165.2(8) . . ?
C41B O9 Zr1 162.6(15) . . ?
Zr1 O10 Zr1 180.0 . 2_656 ?
Zr1 O10 K2 89.72(4) . 2_656 ?
Zr1 O10 K2 90.28(4) 2_656 2_656 ?
Zr1 O10 K2 90.28(4) . . ?
Zr1 O10 K2 89.72(4) 2_656 . ?
K2 O10 K2 180.0 2_656 . ?
Zr1 O10 K1 90.34(4) . 2_656 ?
Zr1 O10 K1 89.66(4) 2_656 2_656 ?
K2 O10 K1 89.86(5) 2_656 2_656 ?
K2 O10 K1 90.15(5) . 2_656 ?
Zr1 O10 K1 89.66(4) . . ?
Zr1 O10 K1 90.34(4) 2_656 . ?
K2 O10 K1 90.15(5) 2_656 . ?
K2 O10 K1 89.85(5) . . ?
K1 O10 K1 180.0 2_656 . ?
C43 O11 C46 110.6(9) . . ?
C46 O11 C43B 98.0(14) . . ?
C43 O11 K2 114.1(8) . . ?
C46 O11 K2 124.4(6) . . ?
C43B O11 K2 96.7(13) . . ?
C50 O12 C47 106.4(8) . . ?
C50 O12 K1 114.6(6) . . ?
C47 O12 K1 126.5(6) . . ?
O1 C1 C2 123.6(7) . . ?
O1 C1 C6 118.9(7) . . ?
C2 C1 C6 117.5(7) . . ?
O1 C1 K1 54.6(4) . 2_656 ?
C2 C1 K1 94.3(5) . 2_656 ?
C6 C1 K1 121.2(5) . 2_656 ?
C1 C2 C3 121.5(8) . . ?
C4 C3 C2 121.1(8) . . ?
C3 C4 C5 118.2(8) . . ?
C3 C4 C8 123.2(8) . . ?
C5 C4 C8 118.6(8) . . ?
C6 C5 C4 120.6(8) . . ?
C5 C6 O2 123.8(7) . . ?
C5 C6 C1 121.0(7) . . ?
O2 C6 C1 115.1(6) . . ?
C9B C8 C4 114.3(15) . . ?
C9 C8 C4 114.5(12) . . ?
C10 C9 C8 127.3(25) . . ?
C8 C9B C10B 115.6(30) . . ?
O3 C11 C16 123.0(7) . . ?
O3 C11 C12 119.7(6) . . ?
C16 C11 C12 117.2(7) . . ?
C13 C12 O4 123.9(7) . . ?
C13 C12 C11 121.1(7) . . ?
O4 C12 C11 115.0(6) . . ?
C12 C13 C14 121.2(8) . . ?
C13 C14 C15 118.3(8) . . ?
C13 C14 C18 120.5(8) . . ?
C15 C14 C18 121.2(8) . . ?
C14 C15 C16 120.2(8) . . ?
C11 C16 C15 121.9(8) . . ?
C19 C18 C14 115.2(9) . . ?
C20 C19 C18 127.4(12) . . ?
O5 C21 C26 122.8(7) . . ?
O5 C21 C22 120.1(7) . . ?
C26 C21 C22 117.1(7) . . ?
O5 C21 K2 48.2(3) . 2_656 ?
C26 C21 K2 94.4(5) . 2_656 ?
C22 C21 K2 129.9(5) . 2_656 ?
C23 C22 O6 124.2(7) . . ?
C23 C22 C21 121.6(8) . . ?
O6 C22 C21 114.2(7) . . ?
C22 C23 C24 121.4(9) . . ?
C25 C24 C23 117.7(9) . . ?
C25 C24 C28 123.3(10) . . ?
C23 C24 C28 119.0(9) . . ?
C24 C25 C26 121.4(9) . . ?
C21 C26 C25 120.8(8) . . ?
C29B C28 C24 120.3(18) . . ?
C29 C28 C24 114.8(11) . . ?
C30 C29 C28 117.2(16) . . ?
C28 C29B C30 116.5(24) . . ?
O7 C31 C36 123.2(7) . . ?
O7 C31 C32 119.2(6) . . ?
C36 C31 C32 117.6(7) . . ?
O7 C31 K1 50.6(3) . . ?
C36 C31 K1 93.8(5) . . ?
C32 C31 K1 125.6(5) . . ?
O8 C32 C33 123.9(7) . . ?
O8 C32 C31 116.3(6) . . ?
C33 C32 C31 119.8(7) . . ?
C32 C33 C34 121.9(8) . . ?
C35 C34 C33 117.5(8) . . ?
C35 C34 C38 121.3(8) . . ?
C33 C34 C38 121.2(8) . . ?
C34 C35 C36 120.8(8) . . ?
C31 C36 C35 122.3(8) . . ?
C39 C38 C34 111.8(8) . . ?
C40 C39 C38 124.8(13) . . ?
O9 C41 C42 108.2(14) . . ?
O9 C41B C42B 112.3(26) . . ?
O11 C43 C44 95.9(16) . . ?
C43 C44 C45 98.6(19) . . ?
C44B C43B O11 103.8(26) . . ?
C44B C43B K2 145.8(24) . . ?
O11 C43B K2 55.2(11) . . ?
C45 C44B C43B 105.8(31) . . ?
C44B C45 C46 108.6(23) . . ?
C46 C45 C44 98.3(15) . . ?
O11 C46 C45 108.1(10) . . ?
O12 C47 C48 106.5(9) . . ?
C49 C48 C47 104.8(12) . . ?
C48 C49 C50 104.1(12) . . ?
O12 C50 C49 102.5(9) . . ?

loop_
_geom_bond_atom_site_label_1
_geom_bond_atom_site_label_2
_geom_bond_distance
_geom_bond_site_symmetry_2
_geom_bond_publ_flag
Zr1 O9 1.965(5) . ?
Zr1 O10 2.0169(8) . ?
Zr1 O7 2.124(5) . ?
Zr1 O1 2.125(5) . ?
Zr1 O5 2.129(5) . ?
Zr1 O3 2.132(5) . ?
Zr1 K2 3.547(2) 2_656 ?
Zr1 K2 3.563(2) . ?
K1 O3 2.767(5) 2_656 ?
K1 O6 2.781(6) . ?
K1 O5 2.783(5) . ?
K1 O4 2.788(5) 2_656 ?
K1 O7 2.834(5) . ?
K1 O12 2.860(6) . ?
K1 O1 2.889(6) 2_656 ?
K1 O10 2.965(2) . ?
K2 O7 2.730(5) . ?
K2 O1 2.765(5) 2_656 ?
K2 O2 2.766(6) 2_656 ?
K2 O11 2.766(6) . ?
K2 O8 2.770(6) . ?
K2 O5 2.811(5) 2_656 ?
K2 O3 2.856(5) . ?
K2 O10 2.928(2) . ?
O1 C1 1.332(9) . ?
O1 K2 2.765(5) 2_656 ?
O1 K1 2.889(6) 2_656 ?
O2 C6 1.384(10) . ?
O2 C7 1.411(11) . ?
O2 K2 2.766(6) 2_656 ?
O3 C11 1.342(9) . ?
O3 K1 2.767(5) 2_656 ?
O4 C12 1.394(9) . ?
O4 C17 1.436(11) . ?
O4 K1 2.788(5) 2_656 ?
O5 C21 1.332(9) . ?
O5 K2 2.811(5) 2_656 ?
O6 C22 1.377(10) . ?
O6 C27 1.406(15) . ?
O7 C31 1.341(9) . ?
O8 C32 1.366(10) . ?
O8 C37 1.423(12) . ?
O9 C41 1.40(2) . ?
O9 C41B 1.43(3) . ?
O10 Zr1 2.0170(8) 2_656 ?
O10 K2 2.928(2) 2_656 ?
O10 K1 2.965(2) 2_656 ?
O11 C43 1.38(2) . ?
O11 C46 1.433(13) . ?
O11 C43B 1.58(4) . ?
O12 C50 1.405(12) . ?
O12 C47 1.437(13) . ?
C1 C2 1.378(11) . ?
C1 C6 1.407(11) . ?
C1 K1 3.450(8) 2_656 ?
C2 C3 1.386(12) . ?
C3 C4 1.375(12) . ?
C4 C5 1.400(12) . ?
C4 C8 1.517(14) . ?
C5 C6 1.378(12) . ?
C8 C9B 1.39(3) . ?
C8 C9 1.46(3) . ?
C9 C10 1.35(4) . ?
C9B C10B 1.53(6) . ?
C11 C16 1.379(11) . ?
C11 C12 1.403(11) . ?
C12 C13 1.383(11) . ?
C13 C14 1.385(12) . ?
C14 C15 1.390(12) . ?
C14 C18 1.509(13) . ?
C15 C16 1.397(12) . ?
C18 C19 1.486(15) . ?
C19 C20 1.23(2) . ?
C21 C26 1.390(12) . ?
C21 C22 1.405(11) . ?
C21 K2 3.519(8) 2_656 ?
C22 C23 1.367(12) . ?
C23 C24 1.388(14) . ?
C24 C25 1.383(14) . ?
C24 C28 1.53(2) . ?
C25 C26 1.394(13) . ?
C28 C29B 1.24(3) . ?
C28 C29 1.42(2) . ?
C29 C30 1.41(3) . ?
C29B C30 1.59(4) . ?
C31 C36 1.374(11) . ?
C31 C32 1.412(11) . ?
C32 C33 1.395(12) . ?
C33 C34 1.401(12) . ?
C34 C35 1.380(12) . ?
C34 C38 1.512(13) . ?
C35 C36 1.396(12) . ?
C38 C39 1.473(15) . ?
C39 C40 1.30(2) . ?
C41 C42 1.55(3) . ?
C41B C42B 1.45(4) . ?
C43 C44 1.62(4) . ?
C44 C45 1.71(4) . ?
C43B C44B 1.47(5) . ?
C44B C45 1.20(4) . ?
C45 C46 1.52(2) . ?
C47 C48 1.51(2) . ?
C48 C49 1.44(2) . ?
C49 C50 1.52(2) . ?
